data_2311336
loop_
_publ_author_name
'Ayd\?in, Abdullah'
'Akkurt, Mehmet'
'Gul, Halise Inci'
'Yerdelen, Kadir Ozden'
'Celik, Raziye Catak'

_publ_section_title
;
 Crystal structure of
 1-{4-hy-droxy-3-[(pyrrolidin-1-yl)meth-yl]phen-yl}-3-phenyl-prop-2-en-1-one.
;
_journal_coeditor_code HB7576
_journal_issue 'Pt 5'
_journal_name_full 'Acta crystallographica. Section E, Crystallographic communications'
_journal_page_first 696
_journal_page_last 698
_journal_paper_doi 10.1107/S2056989016006009
_journal_volume 72
_journal_year 2016
_chemical_formula_iupac 'C20 H21 N O2'
_chemical_formula_moiety 'C20 H21 N O2'
_chemical_formula_sum 'C20 H21 N O2'
_chemical_formula_weight 307.38
_chemical_name_systematic
;
1-{4-Hydroxy-3-[(pyrrolidin-1-yl)methyl]phenyl}-3-phenylprop-2-en-1-one
;
_space_group_IT_number 19
_space_group_name_Hall 'P 2ac 2ab'
_space_group_name_H-M_alt 'P 21 21 21'
_symmetry_cell_setting orthorhombic
_symmetry_space_group_name_Hall 'P 2ac 2ab'
_symmetry_space_group_name_H-M 'P 21 21 21'
_atom_sites_solution_hydrogens mixed
_cell_angle_alpha 90
_cell_angle_beta 90
_cell_angle_gamma 90
_cell_formula_units_Z 4
_cell_length_a 5.8403(5)
_cell_length_b 16.3195(13)
_cell_length_c 17.3615(14)
_cell_measurement_reflns_used 4120
_cell_measurement_temperature 296(2)
_cell_measurement_theta_max 27.7
_cell_measurement_theta_min 2.4
_cell_volume 1654.7(2)
_computing_cell_refinement
;
SAINT (Bruker, 2007)
;
_computing_data_collection
;
APEX2 (Bruker, 2007)
;
_computing_data_reduction
;
SAINT (Bruker, 2007)
;
_computing_molecular_graphics
;
ORTEP-3 for Windows (Farrugia, 2012)
;
_computing_publication_material
;
PLATON (Spek, 2009)
;
_computing_structure_refinement
;
SHELXL97 (Sheldrick, 2008)
;
_computing_structure_solution
;
SHELXS97 (Sheldrick, 2008)
;
_diffrn_ambient_temperature 296(2)
_diffrn_measured_fraction_theta_full 0.996
_diffrn_measured_fraction_theta_max 0.996
_diffrn_measurement_device_type 'Bruker APEXII CCD'
_diffrn_measurement_method '\f and \w scans'
_diffrn_radiation_monochromator graphite
_diffrn_radiation_source 'sealed tube'
_diffrn_radiation_type MoK\a
_diffrn_radiation_wavelength 0.71073
_diffrn_reflns_av_R_equivalents 0.0503
_diffrn_reflns_limit_h_max 7
_diffrn_reflns_limit_h_min -7
_diffrn_reflns_limit_k_max 21
_diffrn_reflns_limit_k_min -21
_diffrn_reflns_limit_l_max 23
_diffrn_reflns_limit_l_min -23
_diffrn_reflns_number 37526
_diffrn_reflns_reduction_process
;
;
_diffrn_reflns_theta_full 25.24
_diffrn_reflns_theta_max 28.36
_diffrn_reflns_theta_min 1.71
_diffrn_standards_number 0
_exptl_absorpt_coefficient_mu 0.079
_exptl_absorpt_correction_T_max 0.974
_exptl_absorpt_correction_T_min 0.951
_exptl_absorpt_correction_type multi-scan
_exptl_absorpt_process_details
;
(SADABS; Bruker, 2007)
;
_exptl_crystal_colour 'light yellow'
_exptl_crystal_density_diffrn 1.234
_exptl_crystal_density_method 'Not Measured'
_exptl_crystal_description prism
_exptl_crystal_F_000 656
_exptl_crystal_size_max 0.657
_exptl_crystal_size_mid 0.528
_exptl_crystal_size_min 0.332
_refine_diff_density_max 0.237
_refine_diff_density_min -0.121
_refine_ls_abs_structure_details none
_refine_ls_extinction_method none
_refine_ls_goodness_of_fit_ref 1.034
_refine_ls_hydrogen_treatment mixed
_refine_ls_matrix_type full
_refine_ls_number_parameters 211
_refine_ls_number_reflns 4120
_refine_ls_number_restraints 1
_refine_ls_restrained_S_all 1.034
_refine_ls_R_factor_all 0.0491
_refine_ls_R_factor_gt 0.0426
_refine_ls_shift/su_max 0.000
_refine_ls_shift/su_mean 0.000
_refine_ls_structure_factor_coef Fsqd
_refine_ls_weighting_details 'w=1/[\s^2^(Fo^2^)+(0.0680P)^2^+0.1361P] where P=(Fo^2^+2Fc^2^)/3'
_refine_ls_weighting_scheme calc
_refine_ls_wR_factor_gt 0.1122
_refine_ls_wR_factor_ref 0.1175
_reflns_number_gt 3647
_reflns_number_total 4120
_reflns_threshold_expression I>2\s(I)
_cod_data_source_file hb7576sup1.cif
_cod_data_source_block I
_cod_database_code 2311336
_shelxl_version_number 2.014

loop_
_space_group_symop_id
_space_group_symop_operation_xyz
1 x,y,z
2 1/2-x,-y,1/2+z
3 1/2+x,1/2-y,-z
4 -x,1/2+y,1/2-z

loop_
_atom_site_aniso_label
_atom_site_aniso_U_11
_atom_site_aniso_U_22
_atom_site_aniso_U_33
_atom_site_aniso_U_12
_atom_site_aniso_U_13
_atom_site_aniso_U_23
O1 0.0507(9) 0.0596(10) 0.1298(18) -0.0041(7) 0.0166(10) -0.0278(10)
O2 0.0555(9) 0.0515(8) 0.0663(9) 0.0081(7) 0.0056(7) -0.0088(7)
N1 0.0488(9) 0.0383(8) 0.0613(10) -0.0074(7) -0.0064(8) -0.0087(7)
C1 0.0520(11) 0.0477(10) 0.0574(11) -0.0010(9) 0.0031(10) 0.0005(9)
C2 0.0739(15) 0.0497(11) 0.0586(12) -0.0030(11) 0.0022(11) -0.0077(9)
C3 0.0712(15) 0.0524(11) 0.0593(12) -0.0158(11) -0.0055(11) -0.0015(10)
C4 0.0575(13) 0.0671(13) 0.0559(11) -0.0157(11) 0.0028(10) 0.0035(10)
C5 0.0567(12) 0.0548(11) 0.0488(10) -0.0026(9) 0.0032(9) -0.0034(8)
C6 0.0480(10) 0.0419(9) 0.0431(9) 0.0014(8) -0.0052(7) 0.0033(7)
C7 0.0475(10) 0.0472(10) 0.0547(10) -0.0015(8) -0.0001(8) 0.0017(8)
C8 0.0485(11) 0.0450(10) 0.0598(11) -0.0021(8) 0.0000(9) -0.0025(8)
C9 0.0444(10) 0.0447(10) 0.0607(11) -0.0001(8) -0.0013(9) -0.0034(8)
C10 0.0427(9) 0.0421(9) 0.0446(9) 0.0006(8) -0.0046(7) 0.0001(7)
C11 0.0442(9) 0.0466(10) 0.0490(10) -0.0057(8) 0.0012(8) 0.0048(8)
C12 0.0407(9) 0.0584(11) 0.0493(10) 0.0036(9) 0.0068(8) 0.0028(8)
C13 0.0434(10) 0.0459(9) 0.0431(8) 0.0052(8) -0.0032(8) -0.0026(7)
C14 0.0388(9) 0.0432(9) 0.0478(9) -0.0009(7) -0.0065(8) -0.0035(7)
C15 0.0339(8) 0.0475(9) 0.0510(9) 0.0004(7) 0.0005(7) -0.0029(8)
C16 0.0424(10) 0.0486(10) 0.0741(13) -0.0049(9) -0.0064(9) -0.0110(10)
C17 0.0794(16) 0.0539(12) 0.0610(12) -0.0079(12) -0.0102(12) -0.0087(10)
C18 0.100(2) 0.0572(13) 0.0788(16) -0.0084(14) -0.0123(17) 0.0062(12)
C19 0.129(3) 0.0513(13) 0.102(2) -0.0247(16) -0.024(2) 0.0075(14)
C20 0.0704(15) 0.0492(12) 0.0960(19) -0.0208(11) -0.0125(14) -0.0097(12)

loop_
_atom_site_type_symbol
_atom_site_label
_atom_site_fract_x
_atom_site_fract_y
_atom_site_fract_z
_atom_site_U_iso_or_equiv
_atom_site_thermal_displace_type
_atom_site_calc_flag
_atom_site_refinement_flags
_atom_site_occupancy
O O1 -0.0436(3) 0.72582(11) 0.13185(14) 0.0800(7) Uani d . 1.000
O O2 0.4920(3) 0.42033(9) 0.00124(10) 0.0578(5) Uani d D 1.000
N N1 0.1759(3) 0.34948(10) 0.08639(10) 0.0495(5) Uani d . 1.000
C C1 0.3003(4) 0.98751(12) 0.23067(13) 0.0524(6) Uani d . 1.000
C C2 0.4274(5) 1.05592(14) 0.25148(13) 0.0607(7) Uani d . 1.000
C C3 0.6363(4) 1.06897(14) 0.21774(14) 0.0610(7) Uani d . 1.000
C C4 0.7188(4) 1.01504(15) 0.16329(13) 0.0602(7) Uani d . 1.000
C C5 0.5935(4) 0.94596(13) 0.14348(12) 0.0534(6) Uani d . 1.000
C C6 0.3823(3) 0.93109(11) 0.17767(10) 0.0443(5) Uani d . 1.000
C C7 0.2469(4) 0.85825(12) 0.15995(12) 0.0498(6) Uani d . 1.000
C C8 0.3149(4) 0.79067(12) 0.12533(12) 0.0511(6) Uani d . 1.000
C C9 0.1583(4) 0.72064(12) 0.11351(13) 0.0499(6) Uani d . 1.000
C C10 0.2497(3) 0.64318(11) 0.08086(10) 0.0431(5) Uani d . 1.000
C C11 0.4636(4) 0.63705(12) 0.04543(11) 0.0466(6) Uani d . 1.000
C C12 0.5411(4) 0.56234(13) 0.01826(11) 0.0495(6) Uani d . 1.000
C C13 0.4084(3) 0.49271(12) 0.02654(11) 0.0441(5) Uani d . 1.000
C C14 0.1907(3) 0.49728(11) 0.06048(11) 0.0433(5) Uani d . 1.000
C C15 0.1167(3) 0.57238(12) 0.08719(11) 0.0441(5) Uani d . 1.000
C C16 0.0423(4) 0.42179(13) 0.06449(14) 0.0550(6) Uani d . 1.000
C C17 0.2614(5) 0.35266(14) 0.16535(14) 0.0648(8) Uani d . 1.000
C C18 0.3247(6) 0.26561(15) 0.18383(17) 0.0787(10) Uani d . 1.000
C C19 0.1771(7) 0.21350(17) 0.1318(2) 0.0941(13) Uani d . 1.000
C C20 0.0483(5) 0.27222(14) 0.08114(18) 0.0719(9) Uani d . 1.000
H H1 0.15700 0.97930 0.25270 0.0630 Uiso c RU 1.000
H H1O 0.418(6) 0.3850(16) 0.0268(18) 0.0870 Uiso d DU 1.000
H H2 0.37130 1.09250 0.28800 0.0730 Uiso c RU 1.000
H H3 0.72280 1.11450 0.23160 0.0730 Uiso c RU 1.000
H H4 0.85910 1.02500 0.13970 0.0720 Uiso c RU 1.000
H H5 0.65110 0.90950 0.10720 0.0640 Uiso c RU 1.000
H H7 0.09410 0.85980 0.17490 0.0600 Uiso c RU 1.000
H H8 0.46510 0.78690 0.10790 0.0610 Uiso c RU 1.000
H H11 0.55450 0.68350 0.04010 0.0560 Uiso c RU 1.000
H H12 0.68320 0.55890 -0.00570 0.0590 Uiso c RU 1.000
H H15 -0.02670 0.57600 0.11020 0.0530 Uiso c RU 1.000
H H16A -0.07880 0.43040 0.10190 0.0660 Uiso c RU 1.000
H H16B -0.02830 0.41250 0.01470 0.0660 Uiso c RU 1.000
H H17A 0.14400 0.37250 0.20020 0.0780 Uiso c RU 1.000
H H17B 0.39400 0.38830 0.16900 0.0780 Uiso c RU 1.000
H H18A 0.29390 0.25340 0.23750 0.0950 Uiso c RU 1.000
H H18B 0.48580 0.25600 0.17360 0.0950 Uiso c RU 1.000
H H19A 0.27120 0.17710 0.10100 0.1130 Uiso c RU 1.000
H H19B 0.07160 0.18070 0.16200 0.1130 Uiso c RU 1.000
H H20A 0.04430 0.25260 0.02840 0.0860 Uiso c RU 1.000
H H20B -0.10750 0.27930 0.09930 0.0860 Uiso c RU 1.000

loop_
_atom_type_symbol
_atom_type_description
_atom_type_scat_dispersion_real
_atom_type_scat_dispersion_imag
_atom_type_scat_source
C C 0.0033 0.0016 ' International Tables Vol C Tables 4.2.6.8 and 6.1.1.4'
H H 0.0000 0.0000 ' International Tables Vol C Tables 4.2.6.8 and 6.1.1.4'
N N 0.0061 0.0033 ' International Tables Vol C Tables 4.2.6.8 and 6.1.1.4'
O O 0.0106 0.0060 ' International Tables Vol C Tables 4.2.6.8 and 6.1.1.4'

loop_
_geom_angle_atom_site_label_1
_geom_angle_atom_site_label_2
_geom_angle_atom_site_label_3
_geom_angle
_geom_angle_publ_flag
C16 N1 C17 113.41(17) n
C16 N1 C20 113.92(18) n
C17 N1 C20 105.22(19) n
C13 O2 H1O 104(2) no
C2 C1 C6 121.5(2) no
C1 C2 C3 119.3(2) no
C2 C3 C4 120.4(2) no
C3 C4 C5 120.3(2) no
C4 C5 C6 120.27(19) no
C1 C6 C7 119.54(18) no
C5 C6 C7 122.18(17) no
C1 C6 C5 118.28(18) no
C6 C7 C8 127.9(2) no
C7 C8 C9 121.6(2) no
O1 C9 C8 120.43(19) n
O1 C9 C10 120.29(19) n
C8 C9 C10 119.27(19) no
C9 C10 C11 123.43(17) no
C9 C10 C15 118.32(17) no
C11 C10 C15 118.24(17) no
C10 C11 C12 120.41(19) no
C11 C12 C13 120.4(2) no
O2 C13 C12 118.81(17) n
O2 C13 C14 120.68(17) n
C12 C13 C14 120.51(18) no
C13 C14 C15 118.17(17) no
C13 C14 C16 119.78(17) no
C15 C14 C16 122.02(17) no
C10 C15 C14 122.29(17) no
N1 C16 C14 111.35(18) n
N1 C17 C18 104.54(19) n
C17 C18 C19 105.3(2) no
C18 C19 C20 106.1(2) no
N1 C20 C19 104.9(2) n
C2 C1 H1 119.00 no
C6 C1 H1 119.00 no
C1 C2 H2 120.00 no
C3 C2 H2 120.00 no
C2 C3 H3 120.00 no
C4 C3 H3 120.00 no
C3 C4 H4 120.00 no
C5 C4 H4 120.00 no
C4 C5 H5 120.00 no
C6 C5 H5 120.00 no
C6 C7 H7 116.00 no
C8 C7 H7 116.00 no
C7 C8 H8 119.00 no
C9 C8 H8 119.00 no
C10 C11 H11 120.00 no
C12 C11 H11 120.00 no
C11 C12 H12 120.00 no
C13 C12 H12 120.00 no
C10 C15 H15 119.00 no
C14 C15 H15 119.00 no
N1 C16 H16A 109.00 no
N1 C16 H16B 109.00 no
C14 C16 H16A 109.00 no
C14 C16 H16B 109.00 no
H16A C16 H16B 108.00 no
N1 C17 H17A 111.00 no
N1 C17 H17B 111.00 no
C18 C17 H17A 111.00 no
C18 C17 H17B 111.00 no
H17A C17 H17B 109.00 no
C17 C18 H18A 111.00 no
C17 C18 H18B 111.00 no
C19 C18 H18A 111.00 no
C19 C18 H18B 111.00 no
H18A C18 H18B 109.00 no
C18 C19 H19A 111.00 no
C18 C19 H19B 110.00 no
C20 C19 H19A 111.00 no
C20 C19 H19B 111.00 no
H19A C19 H19B 109.00 no
N1 C20 H20A 111.00 no
N1 C20 H20B 111.00 no
C19 C20 H20A 111.00 no
C19 C20 H20B 111.00 no
H20A C20 H20B 109.00 no

loop_
_geom_bond_atom_site_label_1
_geom_bond_atom_site_label_2
_geom_bond_distance
_geom_bond_publ_flag
O1 C9 1.224(3) n
O2 C13 1.352(2) n
N1 C16 1.465(3) n
N1 C17 1.460(3) n
N1 C20 1.467(3) n
O2 H1O 0.85(3) no
C1 C2 1.389(3) no
C1 C6 1.387(3) no
C2 C3 1.370(4) no
C3 C4 1.379(3) no
C4 C5 1.387(3) no
C5 C6 1.390(3) no
C6 C7 1.461(3) no
C7 C8 1.317(3) no
C8 C9 1.478(3) no
C9 C10 1.485(3) no
C10 C15 1.397(3) no
C10 C11 1.396(3) no
C11 C12 1.383(3) no
C12 C13 1.383(3) no
C13 C14 1.403(3) no
C14 C15 1.380(3) no
C14 C16 1.508(3) no
C17 C18 1.503(3) no
C18 C19 1.511(5) no
C19 C20 1.503(4) no
C1 H1 0.9300 no
C2 H2 0.9300 no
C3 H3 0.9300 no
C4 H4 0.9300 no
C5 H5 0.9300 no
C7 H7 0.9300 no
C8 H8 0.9300 no
C11 H11 0.9300 no
C12 H12 0.9300 no
C15 H15 0.9300 no
C16 H16A 0.9700 no
C16 H16B 0.9700 no
C17 H17A 0.9700 no
C17 H17B 0.9700 no
C18 H18A 0.9700 no
C18 H18B 0.9700 no
C19 H19A 0.9700 no
C19 H19B 0.9700 no
C20 H20A 0.9700 no
C20 H20B 0.9700 no

loop_
_geom_hbond_atom_site_label_D
_geom_hbond_atom_site_label_H
_geom_hbond_atom_site_label_A
_geom_hbond_site_symmetry_A
_geom_hbond_distance_DH
_geom_hbond_distance_HA
_geom_hbond_distance_DA
_geom_hbond_angle_DHA
O2 H1O N1 . 0.85(3) 1.85(3) 2.633(2) 154(3)
C5 H5 Cg3 3_565 0.93 2.99 3.685(2) 132

loop_
_geom_torsion_atom_site_label_1
_geom_torsion_atom_site_label_2
_geom_torsion_atom_site_label_3
_geom_torsion_atom_site_label_4
_geom_torsion
_geom_torsion_publ_flag
C16 N1 C17 C18 162.8(2) no
C17 N1 C16 C14 67.5(2) no
C20 N1 C16 C14 -172.2(2) no
C17 N1 C20 C19 -34.8(3) no
C20 N1 C17 C18 37.6(3) no
C16 N1 C20 C19 -159.6(2) no
C6 C1 C2 C3 1.4(3) no
C2 C1 C6 C5 -2.1(3) no
C2 C1 C6 C7 177.4(2) no
C1 C2 C3 C4 0.5(4) no
C2 C3 C4 C5 -1.6(4) no
C3 C4 C5 C6 0.8(3) no
C4 C5 C6 C7 -178.5(2) no
C4 C5 C6 C1 1.0(3) no
C5 C6 C7 C8 15.6(3) no
C1 C6 C7 C8 -163.9(2) no
C6 C7 C8 C9 178.1(2) no
C7 C8 C9 C10 -174.3(2) no
C7 C8 C9 O1 4.3(3) no
O1 C9 C10 C15 -13.8(3) no
O1 C9 C10 C11 167.5(2) no
C8 C9 C10 C11 -14.0(3) no
C8 C9 C10 C15 164.78(18) no
C15 C10 C11 C12 -0.7(3) no
C11 C10 C15 C14 0.7(3) no
C9 C10 C11 C12 178.07(19) no
C9 C10 C15 C14 -178.13(18) no
C10 C11 C12 C13 -0.6(3) no
C11 C12 C13 O2 -178.20(18) no
C11 C12 C13 C14 1.9(3) no
C12 C13 C14 C15 -1.9(3) no
C12 C13 C14 C16 176.13(19) no
O2 C13 C14 C15 178.24(18) no
O2 C13 C14 C16 -3.7(3) no
C16 C14 C15 C10 -177.39(19) no
C13 C14 C15 C10 0.6(3) no
C13 C14 C16 N1 42.4(3) no
C15 C14 C16 N1 -139.68(19) no
N1 C17 C18 C19 -25.5(3) no
C17 C18 C19 C20 4.3(3) no
C18 C19 C20 N1 18.3(3) no
